data_4126828
loop_
_publ_author_name
'Kiernicki, John J.'
'Zeller, Matthias'
'Szymczak, Nathaniel K.'

_publ_section_title
;
 Hydrazine Capture and N-N Bond Cleavage at Iron Enabled by Flexible
 Appended Lewis Acids.
;
_journal_name_full 'Journal of the American Chemical Society'
_journal_paper_doi 10.1021/jacs.7b11465
_journal_year 2017
_chemical_formula_moiety 'C41 H71 B2 Cl2 Fe N9, 0.885(C H2 Cl2)'
_chemical_formula_sum 'C41.89 H72.77 B2 Cl3.77 Fe N9'
_chemical_formula_weight 913.63
_space_group_crystal_system triclinic
_space_group_IT_number 2
_space_group_name_Hall '-P 1'
_space_group_name_H-M_alt 'P -1'
_symmetry_space_group_name_Hall '-P 1'
_symmetry_space_group_name_H-M 'P -1'
_atom_sites_solution_hydrogens mixed
_atom_sites_solution_primary direct
_atom_sites_solution_secondary difmap
_audit_creation_method SHELXL-2017/1
_cell_angle_alpha 68.602(2)
_cell_angle_beta 76.235(3)
_cell_angle_gamma 84.515(2)
_cell_formula_units_Z 4
_cell_length_a 15.8817(7)
_cell_length_b 16.2850(7)
_cell_length_c 20.1341(9)
_cell_measurement_reflns_used 9825
_cell_measurement_temperature 150(2)
_cell_measurement_theta_max 79.0415
_cell_measurement_theta_min 3.0533
_cell_volume 4708.9(4)
_computing_cell_refinement 'SAINT V8.37A (Bruker, 2016)'
_computing_data_collection 'Apex3 v2016.9-0 (Bruker, 2016)'
_computing_data_reduction 'SAINT V8.37A (Bruker, 2016)'
_computing_structure_refinement
;  
SHELXL-2017/1 (Sheldrick, 2017), 
SHELXLE Rev859 (H\"ubschle et al., 2011)
;
_computing_structure_solution 'SHELXS-97 (Sheldrick, 2008)'
_diffrn_ambient_temperature 150(2)
_diffrn_measured_fraction_theta_full 0.972
_diffrn_measured_fraction_theta_max 0.905
_diffrn_measurement_device_type 'Bruker AXS D8 Quest CMOS diffractometer'
_diffrn_measurement_method 'omega and phi scans'
_diffrn_radiation_monochromator 'laterally graded multilayer (Goebel) mirror'
_diffrn_radiation_type CuK\a
_diffrn_radiation_wavelength 1.54178
_diffrn_reflns_av_R_equivalents 0.1407
_diffrn_reflns_av_unetI/netI 0.1422
_diffrn_reflns_Laue_measured_fraction_full 0.972
_diffrn_reflns_Laue_measured_fraction_max 0.905
_diffrn_reflns_limit_h_max 19
_diffrn_reflns_limit_h_min -18
_diffrn_reflns_limit_k_max 20
_diffrn_reflns_limit_k_min -19
_diffrn_reflns_limit_l_max 25
_diffrn_reflns_limit_l_min 0
_diffrn_reflns_number 142709
_diffrn_reflns_point_group_measured_fraction_full 0.972
_diffrn_reflns_point_group_measured_fraction_max 0.905
_diffrn_reflns_theta_full 67.679
_diffrn_reflns_theta_max 81.352
_diffrn_reflns_theta_min 2.416
_diffrn_source 'I-mu-S microsource X-ray tube'
_exptl_absorpt_coefficient_mu 4.841
_exptl_absorpt_correction_T_max 0.754287
_exptl_absorpt_correction_T_min 0.400425
_exptl_absorpt_correction_type multi-scan
_exptl_absorpt_process_details
;
 TWINABS 2012/1: Krause, L., Herbst-Irmer, R., Sheldrick G.M. & Stalke D.,
 J. Appl. Cryst. 48 (2015) 3-10
;
_exptl_crystal_colour yellow
_exptl_crystal_density_diffrn 1.289
_exptl_crystal_description plate
_exptl_crystal_F_000 1949
_exptl_crystal_size_max 0.500
_exptl_crystal_size_mid 0.260
_exptl_crystal_size_min 0.030
_refine_diff_density_max 1.028
_refine_diff_density_min -1.282
_refine_diff_density_rms 0.105
_refine_ls_extinction_method none
_refine_ls_goodness_of_fit_ref 1.021
_refine_ls_hydrogen_treatment mixed
_refine_ls_matrix_type full
_refine_ls_number_parameters 1162
_refine_ls_number_reflns 18105
_refine_ls_number_restraints 230
_refine_ls_restrained_S_all 1.035
_refine_ls_R_factor_all 0.0949
_refine_ls_R_factor_gt 0.0884
_refine_ls_shift/su_max 0.003
_refine_ls_shift/su_mean 0.000
_refine_ls_structure_factor_coef Fsqd
_refine_ls_weighting_details 'w=1/[\s^2^(Fo^2^)+(0.1039P)^2^+6.8321P] where P=(Fo^2^+2Fc^2^)/3'
_refine_ls_weighting_scheme calc
_refine_ls_wR_factor_gt 0.2276
_refine_ls_wR_factor_ref 0.2384
_reflns_Friedel_coverage 0.000
_reflns_number_gt 16614
_reflns_number_total 18105
_reflns_threshold_expression 'I > 2\s(I)'
_cod_data_source_file 3-Cl.cif
_cod_data_source_block JK2133B_0m
_cod_database_code 4126828
_shelx_shelxl_version_number 2017/1
_shelx_space_group_comment
;
The symmetry employed for this shelxl refinement is uniquely defined
by the following loop, which should always be used as a source of
symmetry information in preference to the above space-group names.
They are only intended as comments.
;
_shelx_estimated_absorpt_t_min 0.196
_shelx_estimated_absorpt_t_max 0.868

loop_
_space_group_symop_operation_xyz
'x, y, z'
'-x, -y, -z'

loop_
_atom_site_label
_atom_site_type_symbol
_atom_site_fract_x
_atom_site_fract_y
_atom_site_fract_z
_atom_site_U_iso_or_equiv
_atom_site_adp_type
_atom_site_occupancy
_atom_site_site_symmetry_order
_atom_site_calc_flag
_atom_site_refinement_flags_posn
_atom_site_refinement_flags_adp
_atom_site_refinement_flags_occupancy
_atom_site_disorder_assembly
_atom_site_disorder_group
C1A C 0.6307(3) 0.1262(3) 0.4163(2) 0.0254(8) Uani 1 1 d . . . . .
C2A C 0.5868(3) 0.1475(3) 0.3600(2) 0.0319(9) Uani 1 1 d . . . . .
H2A H 0.583247 0.206902 0.328345 0.038 Uiso 1 1 calc R U . . .
C3A C 0.5482(3) 0.0805(3) 0.3507(3) 0.0336(9) Uani 1 1 d . . . . .
H3A H 0.516575 0.093901 0.313438 0.040 Uiso 1 1 calc R U . . .
C4A C 0.5564(3) -0.0063(3) 0.3965(2) 0.0313(9) Uani 1 1 d . . . . .
H4A H 0.530903 -0.052986 0.390708 0.038 Uiso 1 1 calc R U . . .
C5A C 0.6022(3) -0.0232(3) 0.4503(2) 0.0272(8) Uani 1 1 d . . . . .
C6A C 0.6697(3) 0.1905(3) 0.4354(2) 0.0243(8) Uani 1 1 d . . . . .
C7A C 0.6744(3) 0.2817(3) 0.4041(3) 0.0299(9) Uani 1 1 d . . . . .
H7A H 0.655323 0.318532 0.361456 0.036 Uiso 1 1 calc R U . . .
C8A C 0.7129(3) 0.3077(3) 0.4483(3) 0.0302(9) Uani 1 1 d . . . . .
C9A C 0.7289(3) 0.4013(3) 0.4405(3) 0.0400(11) Uani 1 1 d . . . . .
C10A C 0.7201(6) 0.4624(3) 0.3638(4) 0.073(2) Uani 1 1 d . . . . .
H10A H 0.765860 0.448483 0.327123 0.109 Uiso 1 1 calc R U . . .
H10B H 0.725353 0.523878 0.359006 0.109 Uiso 1 1 calc R U . . .
H10C H 0.663278 0.453939 0.356179 0.109 Uiso 1 1 calc R U . . .
C11A C 0.8199(4) 0.4162(3) 0.4491(3) 0.0451(12) Uani 1 1 d . . . . .
H11A H 0.864325 0.400696 0.412488 0.068 Uiso 1 1 calc R U . . .
H11B H 0.827225 0.379127 0.498183 0.068 Uiso 1 1 calc R U . . .
H11C H 0.825731 0.478380 0.442133 0.068 Uiso 1 1 calc R U . . .
C12A C 0.6598(4) 0.4270(4) 0.4981(5) 0.0651(19) Uani 1 1 d . . . . .
H12A H 0.666871 0.488994 0.490960 0.098 Uiso 1 1 calc R U . . .
H12B H 0.666785 0.389704 0.547233 0.098 Uiso 1 1 calc R U . . .
H12C H 0.601823 0.418641 0.492690 0.098 Uiso 1 1 calc R U . . .
C13A C 0.7662(3) 0.2214(3) 0.5657(2) 0.0307(9) Uani 1 1 d . . . . .
H13A H 0.737932 0.170074 0.607127 0.037 Uiso 1 1 calc R U . . .
H13B H 0.750999 0.274058 0.579877 0.037 Uiso 1 1 calc R U . . .
C14A C 0.8642(3) 0.2074(3) 0.5549(2) 0.0292(9) Uani 1 1 d . . . . .
H14A H 0.892945 0.247514 0.505917 0.035 Uiso 1 1 calc R U . . .
H14B H 0.878734 0.145969 0.557446 0.035 Uiso 1 1 calc R U . . .
C15A C 0.8971(3) 0.2253(3) 0.6136(3) 0.0352(10) Uani 1 1 d . . . . .
H15A H 0.865124 0.186156 0.661698 0.042 Uiso 1 1 calc R U . . .
H15B H 0.880520 0.286649 0.610083 0.042 Uiso 1 1 calc R U . . .
C16A C 1.0680(3) 0.2431(3) 0.5345(2) 0.0301(9) Uani 1 1 d . . . . .
H16A H 1.052612 0.210930 0.505149 0.036 Uiso 1 1 calc R U . . .
C17A C 1.0571(3) 0.3418(3) 0.4944(3) 0.0382(10) Uani 1 1 d . . . . .
H17A H 1.097681 0.359204 0.445984 0.046 Uiso 1 1 calc R U . . .
H17B H 0.997466 0.353300 0.486023 0.046 Uiso 1 1 calc R U . . .
C18A C 1.0734(3) 0.3993(3) 0.5350(4) 0.0484(13) Uani 1 1 d . . . . .
H18A H 1.136398 0.399809 0.532226 0.058 Uiso 1 1 calc R U . . .
H18B H 1.054966 0.460494 0.510136 0.058 Uiso 1 1 calc R U . . .
C19A C 1.0263(4) 0.3688(4) 0.6146(4) 0.0508(14) Uani 1 1 d . . . . .
H19A H 0.964220 0.385200 0.617152 0.061 Uiso 1 1 calc R U . . .
H19B H 1.049682 0.401055 0.639409 0.061 Uiso 1 1 calc R U . . .
C20A C 1.0330(3) 0.2686(4) 0.6570(3) 0.0437(12) Uani 1 1 d . . . . .
H20A H 0.992800 0.255024 0.706093 0.052 Uiso 1 1 calc R U . . .
C21A C 1.1233(4) 0.2387(4) 0.6692(3) 0.0464(12) Uani 1 1 d . . . . .
H21A H 1.119914 0.177317 0.704351 0.056 Uiso 1 1 calc R U . . .
H21B H 1.142476 0.275877 0.692223 0.056 Uiso 1 1 calc R U . . .
C22A C 1.1933(3) 0.2423(4) 0.6002(3) 0.0412(11) Uani 1 1 d . . . . .
H22A H 1.216743 0.302775 0.576272 0.049 Uiso 1 1 calc R U . . .
H22B H 1.241547 0.202043 0.615566 0.049 Uiso 1 1 calc R U . . .
C23A C 1.1620(3) 0.2171(3) 0.5435(3) 0.0338(10) Uani 1 1 d . . . . .
H23A H 1.168217 0.152371 0.556607 0.041 Uiso 1 1 calc R U . . .
H23B H 1.201546 0.244446 0.495370 0.041 Uiso 1 1 calc R U . . .
C24A C 0.6160(3) -0.1110(3) 0.5024(2) 0.0252(8) Uani 1 1 d . . . . .
C25A C 0.5895(3) -0.1941(3) 0.5105(2) 0.0261(8) Uani 1 1 d . . . . .
H25A H 0.559569 -0.207788 0.480321 0.031 Uiso 1 1 calc R U . . .
C26A C 0.6164(3) -0.2527(3) 0.5721(2) 0.0267(8) Uani 1 1 d . . . . .
C27A C 0.6043(3) -0.3513(3) 0.6058(2) 0.0312(9) Uani 1 1 d . . . . .
C28A C 0.6917(3) -0.4004(3) 0.6092(3) 0.0368(10) Uani 1 1 d . . . . .
H28A H 0.729080 -0.383180 0.560039 0.055 Uiso 1 1 calc R U . . .
H28B H 0.682037 -0.464104 0.628277 0.055 Uiso 1 1 calc R U . . .
H28C H 0.719796 -0.385047 0.641483 0.055 Uiso 1 1 calc R U . . .
C29A C 0.5448(3) -0.3781(3) 0.6815(3) 0.0368(10) Uani 1 1 d . . . . .
H29A H 0.571613 -0.362789 0.714435 0.055 Uiso 1 1 calc R U . . .
H29B H 0.535233 -0.441884 0.700323 0.055 Uiso 1 1 calc R U . . .
H29C H 0.489099 -0.346952 0.678411 0.055 Uiso 1 1 calc R U . . .
C30A C 0.5610(3) -0.3797(3) 0.5565(3) 0.0360(10) Uani 1 1 d . . . . .
H30A H 0.599916 -0.367024 0.508267 0.054 Uiso 1 1 calc R U . . .
H30B H 0.506446 -0.347000 0.551255 0.054 Uiso 1 1 calc R U . . .
H30C H 0.549268 -0.443080 0.578796 0.054 Uiso 1 1 calc R U . . .
C31A C 0.6940(3) -0.2267(3) 0.6622(2) 0.0302(9) Uani 1 1 d . . . . .
H31A H 0.678832 -0.288486 0.693628 0.036 Uiso 1 1 calc R U . . .
H31B H 0.667630 -0.188617 0.690546 0.036 Uiso 1 1 calc R U . . .
C32A C 0.7920(3) -0.2175(3) 0.6440(2) 0.0288(8) Uani 1 1 d . . . . .
H32A H 0.808609 -0.160347 0.604180 0.035 Uiso 1 1 calc R U . . .
H32B H 0.819434 -0.265129 0.626347 0.035 Uiso 1 1 calc R U . . .
C33A C 0.8254(3) -0.2224(3) 0.7106(2) 0.0306(9) Uani 1 1 d . . . . .
H33A H 0.811088 -0.281095 0.748852 0.037 Uiso 1 1 calc R U . . .
H33B H 0.793536 -0.177829 0.730183 0.037 Uiso 1 1 calc R U . . .
C34A C 0.9937(3) -0.2741(3) 0.6667(2) 0.0311(9) Uani 1 1 d . . . . .
H34A H 0.978938 -0.273106 0.620804 0.037 Uiso 1 1 calc R U . . .
C35A C 0.9759(4) -0.3667(3) 0.7238(3) 0.0424(11) Uani 1 1 d . . . . .
H35A H 0.916598 -0.383672 0.726510 0.051 Uiso 1 1 calc R U . . .
H35B H 1.016883 -0.408559 0.707039 0.051 Uiso 1 1 calc R U . . .
C36A C 0.9838(4) -0.3770(3) 0.8006(3) 0.0430(12) Uani 1 1 d . . . . .
H36A H 1.045901 -0.383424 0.802284 0.052 Uiso 1 1 calc R U . . .
H36B H 0.954601 -0.432136 0.835594 0.052 Uiso 1 1 calc R U . . .
C37A C 0.9450(3) -0.3003(4) 0.8260(3) 0.0434(12) Uani 1 1 d . . . . .
H37A H 0.969715 -0.303036 0.867500 0.052 Uiso 1 1 calc R U . . .
H37B H 0.881780 -0.309327 0.844463 0.052 Uiso 1 1 calc R U . . .
C38A C 0.9601(3) -0.2071(3) 0.7678(3) 0.0352(10) Uani 1 1 d . . . . .
H38A H 0.922472 -0.164717 0.787554 0.042 Uiso 1 1 calc R U . . .
C39A C 1.0543(3) -0.1771(4) 0.7476(3) 0.0417(11) Uani 1 1 d . . . . .
H39A H 1.071955 -0.182330 0.792941 0.050 Uiso 1 1 calc R U . . .
H39B H 1.057157 -0.113965 0.716203 0.050 Uiso 1 1 calc R U . . .
C40A C 1.1199(3) -0.2284(3) 0.7078(3) 0.0392(10) Uani 1 1 d . . . . .
H40A H 1.133435 -0.285246 0.744122 0.047 Uiso 1 1 calc R U . . .
H40B H 1.174295 -0.194432 0.685069 0.047 Uiso 1 1 calc R U . . .
C41A C 1.0883(3) -0.2471(3) 0.6484(3) 0.0371(10) Uani 1 1 d . . . . .
H41A H 1.097527 -0.193511 0.603790 0.044 Uiso 1 1 calc R U . . .
H41B H 1.125160 -0.294581 0.636505 0.044 Uiso 1 1 calc R U . . .
B1A B 1.0002(4) 0.2134(4) 0.6139(3) 0.0335(10) Uani 1 1 d . . . . .
B2A B 0.9290(3) -0.2066(3) 0.6965(3) 0.0289(10) Uani 1 1 d . . . . .
N1A N 0.6389(2) 0.0425(2) 0.45974(19) 0.0258(7) Uani 1 1 d . . . . .
N2A N 0.7030(2) 0.1603(2) 0.4950(2) 0.0276(7) Uani 1 1 d . . . . .
N3A N 0.7294(2) 0.2332(2) 0.5021(2) 0.0278(7) Uani 1 1 d . . . . .
N4A N 1.0166(3) 0.1076(3) 0.6533(2) 0.0380(9) Uani 1 1 d . . . . .
H4A1 H 0.989501 0.077950 0.633887 0.046 Uiso 1 1 calc R U . . .
H4A2 H 1.074461 0.096342 0.641894 0.046 Uiso 1 1 calc R U . . .
N5A N 0.9875(4) 0.0728(4) 0.7315(2) 0.0603(14) Uani 1 1 d D . . . .
H5A1 H 0.9648(17) 0.0161(14) 0.7480(11) 0.090 Uiso 1 1 d D U . . .
H5A2 H 0.938(2) 0.108(2) 0.7365(19) 0.090 Uiso 1 1 d D U . . .
N6A N 0.6569(2) -0.1160(2) 0.55522(19) 0.0267(7) Uani 1 1 d . . . . .
N7A N 0.6567(2) -0.2028(2) 0.59722(19) 0.0260(7) Uani 1 1 d . . . . .
N8A N 0.9484(3) -0.1085(3) 0.6325(3) 0.0434(10) Uani 1 1 d . . . . .
H8A1 H 1.006696 -0.100154 0.619046 0.052 Uiso 1 1 calc R U . . .
H8A2 H 0.930506 -0.108251 0.592655 0.052 Uiso 1 1 calc R U . . .
N9A N 0.9069(3) -0.0332(3) 0.6523(4) 0.0588(15) Uani 1 1 d D . . . .
H9A1 H 0.872(4) 0.001(5) 0.622(3) 0.088 Uiso 1 1 d D U . . .
H9A2 H 0.870(4) -0.060(5) 0.696(2) 0.088 Uiso 1 1 d D U . . .
Cl1A Cl 0.85906(7) 0.00161(6) 0.48343(6) 0.0336(2) Uani 1 1 d . . . . .
Cl2A Cl 0.68840(9) -0.00726(8) 0.66162(6) 0.0422(3) Uani 1 1 d . . . . .
C42A C 0.7465(10) -0.0355(7) 0.2610(7) 0.062(2) Uani 0.592(13) 1 d D U P A 1
H42A H 0.697911 -0.070790 0.297964 0.075 Uiso 0.592(13) 1 calc R U P A 1
H42B H 0.791466 -0.077707 0.249398 0.075 Uiso 0.592(13) 1 calc R U P A 1
Cl3A Cl 0.7090(3) 0.0214(4) 0.1831(3) 0.0734(14) Uani 0.592(13) 1 d D U P A 1
Cl4A Cl 0.7892(3) 0.0218(4) 0.3011(5) 0.0670(16) Uani 0.592(13) 1 d D U P A 1
C42C C 0.7848(14) -0.0114(19) 0.2462(9) 0.072(5) Uani 0.261(12) 1 d D U P B 2
H42E H 0.764309 -0.071625 0.258005 0.087 Uiso 0.261(12) 1 calc R U P B 2
H42F H 0.846148 -0.008256 0.219513 0.087 Uiso 0.261(12) 1 calc R U P B 2
Cl3C Cl 0.7249(8) 0.0626(15) 0.1887(6) 0.102(5) Uani 0.261(12) 1 d D U P B 2
Cl4C Cl 0.7806(6) 0.0043(6) 0.3252(5) 0.049(2) Uani 0.261(12) 1 d D U P B 2
Fe1A Fe 0.71418(4) 0.01304(4) 0.53934(4) 0.02607(17) Uani 1 1 d . . . . .
C1B C 0.8704(3) 0.1264(3) 1.0099(2) 0.0310(9) Uani 1 1 d . . . . .
C2B C 0.9158(3) 0.1485(3) 1.0523(3) 0.0363(10) Uani 1 1 d . . . . .
H2B H 0.920249 0.208106 1.047909 0.044 Uiso 1 1 calc R U . . .
C3B C 0.9543(4) 0.0806(3) 1.1011(3) 0.0408(11) Uani 1 1 d . . . . .
H3B H 0.986727 0.093871 1.129836 0.049 Uiso 1 1 calc R U . . .
C4B C 0.9459(3) -0.0059(3) 1.1083(3) 0.0379(10) Uani 1 1 d . . . . .
H4B H 0.971913 -0.052465 1.141928 0.045 Uiso 1 1 calc R U . . .
C5B C 0.8987(3) -0.0231(3) 1.0655(2) 0.0315(9) Uani 1 1 d . . . . .
C6B C 0.8309(3) 0.1913(3) 0.9521(2) 0.0302(9) Uani 1 1 d . . . . .
C7B C 0.8244(3) 0.2822(3) 0.9294(2) 0.0317(9) Uani 1 1 d . . . . .
H7B H 0.841921 0.319205 0.950699 0.038 Uiso 1 1 calc R U . . .
C8B C 0.7868(3) 0.3084(3) 0.8689(3) 0.0342(10) Uani 1 1 d . . . . .
C9B C 0.7709(3) 0.4027(3) 0.8194(3) 0.0410(11) Uani 1 1 d . . . . .
C10B C 0.7826(4) 0.4649(3) 0.8577(3) 0.0541(14) Uani 1 1 d . . . . .
H10D H 0.842377 0.460447 0.864054 0.081 Uiso 1 1 calc R U . . .
H10E H 0.742574 0.448534 0.905721 0.081 Uiso 1 1 calc R U . . .
H10F H 0.770363 0.525631 0.828060 0.081 Uiso 1 1 calc R U . . .
C11B C 0.6797(3) 0.4174(3) 0.8040(3) 0.0437(12) Uani 1 1 d . . . . .
H11D H 0.636628 0.395459 0.850116 0.066 Uiso 1 1 calc R U . . .
H11E H 0.674194 0.385506 0.772264 0.066 Uiso 1 1 calc R U . . .
H11F H 0.669785 0.480515 0.779576 0.066 Uiso 1 1 calc R U . . .
C12B C 0.8391(4) 0.4249(4) 0.7468(3) 0.0504(14) Uani 1 1 d . . . . .
H12D H 0.833897 0.383809 0.722640 0.076 Uiso 1 1 calc R U . . .
H12E H 0.897283 0.419703 0.756749 0.076 Uiso 1 1 calc R U . . .
H12F H 0.829590 0.485370 0.714972 0.076 Uiso 1 1 calc R U . . .
C13B C 0.7360(3) 0.2204(3) 0.8028(2) 0.0341(10) Uani 1 1 d . . . . .
H13C H 0.766042 0.169357 0.791546 0.041 Uiso 1 1 calc R U . . .
H13D H 0.749172 0.273070 0.757712 0.041 Uiso 1 1 calc R U . . .
C14B C 0.6386(3) 0.2046(3) 0.8230(2) 0.0335(9) Uani 1 1 d . . . . .
H14C H 0.608346 0.246402 0.846440 0.040 Uiso 1 1 calc R U . . .
H14D H 0.626039 0.143930 0.858358 0.040 Uiso 1 1 calc R U . . .
C15B C 0.6054(3) 0.2175(4) 0.7541(3) 0.0438(12) Uani 1 1 d . . . . .
H15C H 0.636921 0.174705 0.732248 0.053 Uiso 1 1 calc R U . . .
H15D H 0.622861 0.277115 0.718673 0.053 Uiso 1 1 calc R U . . .
C16B C 0.4346(3) 0.2380(3) 0.8207(3) 0.0374(10) Uani 1 1 d . . . . .
H16B H 0.449428 0.205012 0.869186 0.045 Uiso 1 1 calc R U . . .
C17B C 0.4438(4) 0.3367(3) 0.8044(3) 0.0475(13) Uani 1 1 d . . . . .
H17C H 0.401780 0.353481 0.842390 0.057 Uiso 1 1 calc R U . . .
H17D H 0.502699 0.347295 0.807743 0.057 Uiso 1 1 calc R U . . .
C18B C 0.4290(4) 0.3955(4) 0.7300(4) 0.0630(18) Uani 1 1 d . . . . .
H18C H 0.449858 0.455457 0.718883 0.076 Uiso 1 1 calc R U . . .
H18D H 0.365946 0.399880 0.731798 0.076 Uiso 1 1 calc R U . . .
C19B C 0.4753(4) 0.3620(5) 0.6676(4) 0.068(2) Uani 1 1 d . . . . .
H19C H 0.450427 0.394030 0.624271 0.082 Uiso 1 1 calc R U . . .
H19D H 0.537240 0.378009 0.654221 0.082 Uiso 1 1 calc R U . . .
C20B C 0.4700(4) 0.2637(5) 0.6837(3) 0.0567(16) Uani 1 1 d . . . . .
H20B H 0.510301 0.249316 0.642921 0.068 Uiso 1 1 calc R U . . .
C21B C 0.3776(4) 0.2357(5) 0.6890(3) 0.0597(16) Uani 1 1 d . . . . .
H21C H 0.358471 0.273070 0.643940 0.072 Uiso 1 1 calc R U . . .
H21D H 0.380382 0.174020 0.690557 0.072 Uiso 1 1 calc R U . . .
C22B C 0.3101(3) 0.2414(4) 0.7536(3) 0.0457(12) Uani 1 1 d . . . . .
H22C H 0.261290 0.202928 0.761617 0.055 Uiso 1 1 calc R U . . .
H22D H 0.287572 0.302730 0.741255 0.055 Uiso 1 1 calc R U . . .
C23B C 0.3403(3) 0.2154(3) 0.8263(3) 0.0366(10) Uani 1 1 d . . . . .
H23C H 0.301242 0.244690 0.857388 0.044 Uiso 1 1 calc R U . . .
H23D H 0.332949 0.151008 0.851892 0.044 Uiso 1 1 calc R U . . .
C24B C 0.8857(3) -0.1111(3) 1.0665(2) 0.0296(9) Uani 1 1 d . . . . .
C25B C 0.9103(3) -0.1950(3) 1.1091(3) 0.0351(10) Uani 1 1 d . . . . .
H25B H 0.938713 -0.208870 1.148422 0.042 Uiso 1 1 calc R U . . .
C26B C 0.8852(3) -0.2536(3) 1.0826(2) 0.0316(9) Uani 1 1 d . . . . .
C27B C 0.8959(3) -0.3531(3) 1.1093(3) 0.0363(10) Uani 1 1 d . . . . .
C28B C 0.9323(4) -0.3818(3) 1.1782(3) 0.0495(13) Uani 1 1 d . . . . .
H28D H 0.890853 -0.366408 1.216476 0.074 Uiso 1 1 calc R U . . .
H28E H 0.987261 -0.351771 1.167143 0.074 Uiso 1 1 calc R U . . .
H28F H 0.942241 -0.445776 1.195028 0.074 Uiso 1 1 calc R U . . .
C29B C 0.9602(4) -0.3824(3) 1.0521(3) 0.0440(12) Uani 1 1 d . . . . .
H29D H 0.965251 -0.446876 1.070313 0.066 Uiso 1 1 calc R U . . .
H29E H 1.017032 -0.356693 1.042884 0.066 Uiso 1 1 calc R U . . .
H29F H 0.939418 -0.362391 1.006612 0.066 Uiso 1 1 calc R U . . .
C30B C 0.8083(4) -0.3999(3) 1.1291(3) 0.0487(13) Uani 1 1 d . . . . .
H30D H 0.767895 -0.382480 1.166849 0.073 Uiso 1 1 calc R U . . .
H30E H 0.817400 -0.463953 1.147542 0.073 Uiso 1 1 calc R U . . .
H30F H 0.784036 -0.382984 1.085452 0.073 Uiso 1 1 calc R U . . .
C31B C 0.8123(3) -0.2272(3) 0.9737(3) 0.0336(10) Uani 1 1 d . . . . .
H31C H 0.828758 -0.289115 0.979043 0.040 Uiso 1 1 calc R U . . .
H31D H 0.838954 -0.189407 0.923261 0.040 Uiso 1 1 calc R U . . .
C32B C 0.7141(3) -0.2177(3) 0.9851(3) 0.0348(10) Uani 1 1 d . . . . .
H32C H 0.696213 -0.160164 0.990440 0.042 Uiso 1 1 calc R U . . .
H32D H 0.686860 -0.264759 1.030758 0.042 Uiso 1 1 calc R U . . .
C33B C 0.6820(3) -0.2238(3) 0.9207(3) 0.0380(10) Uani 1 1 d . . . . .
H33C H 0.698091 -0.282630 0.917342 0.046 Uiso 1 1 calc R U . . .
H33D H 0.712878 -0.179243 0.875000 0.046 Uiso 1 1 calc R U . . .
C34B C 0.5169(4) -0.2768(3) 0.9972(3) 0.0424(11) Uani 1 1 d . . . . .
H34B H 0.530993 -0.272879 1.041749 0.051 Uiso 1 1 calc R U . . .
C35B C 0.4201(4) -0.2520(4) 0.9987(3) 0.0480(13) Uani 1 1 d . . . . .
H35C H 0.384836 -0.299515 1.039109 0.058 Uiso 1 1 calc R U . . .
H35D H 0.408146 -0.197577 1.010555 0.058 Uiso 1 1 calc R U . . .
C36B C 0.3891(4) -0.2372(4) 0.9291(3) 0.0518(14) Uani 1 1 d . . . . .
H36C H 0.378341 -0.295257 0.927549 0.062 Uiso 1 1 calc R U . . .
H36D H 0.333234 -0.204591 0.931289 0.062 Uiso 1 1 calc R U . . .
C37B C 0.4521(4) -0.1864(5) 0.8587(3) 0.0561(16) Uani 1 1 d . . . . .
H37C H 0.434832 -0.194323 0.817275 0.067 Uiso 1 1 calc R U . . .
H37D H 0.446334 -0.122872 0.851532 0.067 Uiso 1 1 calc R U . . .
C38B C 0.5464(4) -0.2131(4) 0.8559(3) 0.0476(13) Uani 1 1 d . . . . .
H38B H 0.582085 -0.171167 0.810273 0.057 Uiso 1 1 calc R U . . .
C39B C 0.5666(5) -0.3080(5) 0.8559(4) 0.069(2) Uani 1 1 d . . . . .
H39C H 0.630352 -0.314630 0.842125 0.083 Uiso 1 1 calc R U . . .
H39D H 0.542267 -0.314586 0.817217 0.083 Uiso 1 1 calc R U . . .
C40B C 0.5326(5) -0.3849(4) 0.9283(5) 0.077(2) Uani 1 1 d . . . . .
H40C H 0.471094 -0.395050 0.931449 0.092 Uiso 1 1 calc R U . . .
H40D H 0.565553 -0.439153 0.926600 0.092 Uiso 1 1 calc R U . . .
C41B C 0.5394(4) -0.3701(4) 0.9966(4) 0.0584(16) Uani 1 1 d . . . . .
H41C H 0.599368 -0.384434 1.003615 0.070 Uiso 1 1 calc R U . . .
H41D H 0.500403 -0.412057 1.038883 0.070 Uiso 1 1 calc R U . . .
B1B B 0.5019(4) 0.2076(4) 0.7604(3) 0.0403(12) Uani 1 1 d . . . . .
B2B B 0.5788(4) -0.2091(3) 0.9258(3) 0.0357(11) Uani 1 1 d . . . . .
N1B N 0.8621(2) 0.0428(2) 1.0168(2) 0.0288(7) Uani 1 1 d . . . . .
N2B N 0.7987(3) 0.1606(2) 0.9101(2) 0.0314(8) Uani 1 1 d . . . . .
N3B N 0.7719(3) 0.2334(2) 0.8593(2) 0.0320(8) Uani 1 1 d . . . . .
N4B N 0.4850(3) 0.1034(4) 0.7829(3) 0.0509(11) Uani 1 1 d . . . . .
H4B1 H 0.512165 0.072749 0.819834 0.061 Uiso 1 1 calc R U . . .
H4B2 H 0.427160 0.093441 0.800559 0.061 Uiso 1 1 calc R U . . .
N5B N 0.5139(5) 0.0689(6) 0.7250(4) 0.084(2) Uani 1 1 d D . . . .
H5B1 H 0.545(3) 0.1203(13) 0.701(3) 0.126 Uiso 1 1 d D U . . .
H5B2 H 0.529(8) 0.010(2) 0.743(2) 0.126 Uiso 1 1 d D U . . .
N6B N 0.8465(2) -0.1168(2) 1.0154(2) 0.0299(8) Uani 1 1 d . . . . .
N7B N 0.8476(2) -0.2030(2) 1.0256(2) 0.0301(8) Uani 1 1 d . . . . .
N8B N 0.5563(3) -0.1103(3) 0.9301(3) 0.0556(13) Uani 1 1 d . . . . .
H8B1 H 0.497731 -0.102437 0.938167 0.067 Uiso 1 1 calc R U . . .
H8B2 H 0.573609 -0.108185 0.969415 0.067 Uiso 1 1 calc R U . . .
N9B N 0.5957(4) -0.0375(3) 0.8658(5) 0.086(2) Uani 1 1 d D . . . .
H9B1 H 0.615(3) 0.0056(15) 0.8804(10) 0.130 Uiso 1 1 d D U . . .
H9B2 H 0.6480(11) -0.0575(15) 0.845(2) 0.130 Uiso 1 1 d D U . . .
Cl1B Cl 0.64264(8) 0.00311(8) 1.01477(7) 0.0424(3) Uani 1 1 d D . . . .
Cl2B Cl 0.81347(8) -0.00834(8) 0.84380(6) 0.0414(3) Uani 1 1 d D . . . .
C42B C 0.7449(9) 0.3015(8) 0.1624(8) 0.069(2) Uani 0.594(17) 1 d D U P C 1
H42C H 0.766365 0.258254 0.204234 0.083 Uiso 0.594(17) 1 calc R U P C 1
H42D H 0.712988 0.269702 0.142601 0.083 Uiso 0.594(17) 1 calc R U P C 1
Cl3B Cl 0.8328(2) 0.3629(4) 0.0931(3) 0.0629(14) Uani 0.594(17) 1 d D U P C 1
Cl4B Cl 0.6764(7) 0.3837(8) 0.1898(6) 0.114(3) Uani 0.594(17) 1 d D U P C 1
C42D C 0.7612(16) 0.315(2) 0.1452(14) 0.069(2) Uani 0.217(17) 1 d D U P D 2
H42G H 0.798722 0.281787 0.179285 0.083 Uiso 0.217(17) 1 calc R U P D 2
H42H H 0.740278 0.273159 0.127312 0.083 Uiso 0.217(17) 1 calc R U P D 2
Cl3D Cl 0.8225(14) 0.400(2) 0.0696(13) 0.105(5) Uani 0.217(17) 1 d D U P D 2
Cl4D Cl 0.6695(12) 0.3623(9) 0.1927(10) 0.052(3) Uani 0.217(17) 1 d D U P D 2
C42E C 0.657(3) 0.456(2) 0.132(2) 0.078(7) Uani 0.106(6) 1 d D U P E 3
H42I H 0.598379 0.471527 0.120520 0.093 Uiso 0.106(6) 1 calc R U P E 3
H42J H 0.671643 0.499017 0.151529 0.093 Uiso 0.106(6) 1 calc R U P E 3
Cl3E Cl 0.7360(19) 0.4575(19) 0.0513(12) 0.112(7) Uani 0.106(6) 1 d D U P E 3
Cl4E Cl 0.659(3) 0.345(3) 0.1954(17) 0.071(5) Uani 0.106(6) 1 d D U P E 3
Fe1B Fe 0.78764(5) 0.01308(4) 0.95398(4) 0.03031(18) Uani 1 1 d . . . . .

loop_
_atom_site_aniso_label
_atom_site_aniso_U_11
_atom_site_aniso_U_22
_atom_site_aniso_U_33
_atom_site_aniso_U_23
_atom_site_aniso_U_13
_atom_site_aniso_U_12
C1A 0.018(2) 0.0263(18) 0.032(2) -0.0094(15) -0.0086(15) 0.0007(14)
C2A 0.036(2) 0.0250(18) 0.036(2) -0.0077(16) -0.0178(19) 0.0019(17)
C3A 0.039(3) 0.027(2) 0.038(2) -0.0078(17) -0.0216(19) 0.0009(17)
C4A 0.034(2) 0.0263(19) 0.038(2) -0.0093(17) -0.0180(18) -0.0028(16)
C5A 0.025(2) 0.0275(19) 0.032(2) -0.0115(16) -0.0120(16) 0.0018(16)
C6A 0.021(2) 0.0219(17) 0.030(2) -0.0087(15) -0.0091(15) 0.0018(14)
C7A 0.027(2) 0.0249(19) 0.042(2) -0.0138(17) -0.0138(17) 0.0045(15)
C8A 0.022(2) 0.0249(18) 0.050(3) -0.0188(18) -0.0126(18) 0.0046(15)
C9A 0.040(3) 0.0230(19) 0.068(3) -0.022(2) -0.023(2) 0.0065(17)
C10A 0.106(6) 0.019(2) 0.105(5) -0.010(3) -0.067(5) 0.000(3)
C11A 0.043(3) 0.029(2) 0.070(3) -0.016(2) -0.024(3) -0.0061(19)
C12A 0.045(3) 0.057(3) 0.121(6) -0.060(4) -0.029(4) 0.015(3)
C13A 0.025(2) 0.036(2) 0.038(2) -0.0211(18) -0.0062(17) -0.0030(16)
C14A 0.027(2) 0.0307(19) 0.034(2) -0.0124(16) -0.0122(17) -0.0009(16)
C15A 0.032(2) 0.048(3) 0.033(2) -0.0217(19) -0.0104(18) 0.0019(19)
C16A 0.031(2) 0.0292(19) 0.035(2) -0.0133(16) -0.0127(18) -0.0028(16)
C17A 0.030(2) 0.035(2) 0.053(3) -0.016(2) -0.013(2) -0.0046(18)
C18A 0.041(3) 0.038(2) 0.076(4) -0.026(3) -0.020(3) -0.001(2)
C19A 0.040(3) 0.059(3) 0.077(4) -0.050(3) -0.017(3) 0.001(2)
C20A 0.034(3) 0.065(3) 0.046(3) -0.033(2) -0.014(2) -0.002(2)
C21A 0.043(3) 0.065(3) 0.045(3) -0.029(3) -0.018(2) -0.005(2)
C22A 0.028(3) 0.052(3) 0.051(3) -0.023(2) -0.011(2) -0.006(2)
C23A 0.029(2) 0.038(2) 0.038(2) -0.0157(19) -0.0082(18) -0.0047(18)
C24A 0.024(2) 0.0221(17) 0.0292(19) -0.0048(15) -0.0119(16) 0.0004(14)
C25A 0.025(2) 0.0249(18) 0.030(2) -0.0086(15) -0.0117(16) -0.0002(15)
C26A 0.024(2) 0.0241(18) 0.031(2) -0.0061(15) -0.0077(16) -0.0021(14)
C27A 0.031(2) 0.0260(19) 0.038(2) -0.0087(16) -0.0128(17) -0.0013(16)
C28A 0.029(2) 0.0234(18) 0.049(3) -0.0036(17) -0.0091(19) 0.0017(16)
C29A 0.031(2) 0.029(2) 0.046(3) -0.0100(18) -0.0028(19) -0.0068(17)
C30A 0.038(3) 0.0269(19) 0.046(2) -0.0120(18) -0.0148(19) -0.0045(17)
C31A 0.034(2) 0.0287(19) 0.0256(19) -0.0030(15) -0.0110(17) -0.0058(17)
C32A 0.025(2) 0.0272(18) 0.032(2) -0.0058(15) -0.0092(16) -0.0015(15)
C33A 0.034(2) 0.0291(19) 0.029(2) -0.0061(16) -0.0138(17) -0.0028(16)
C34A 0.032(2) 0.034(2) 0.031(2) -0.0135(17) -0.0082(17) -0.0054(17)
C35A 0.041(3) 0.029(2) 0.056(3) -0.017(2) -0.006(2) -0.0012(19)
C36A 0.044(3) 0.032(2) 0.040(2) 0.0026(18) -0.012(2) 0.005(2)
C37A 0.033(3) 0.060(3) 0.033(2) -0.009(2) -0.0141(19) 0.009(2)
C38A 0.031(2) 0.041(2) 0.042(2) -0.021(2) -0.0160(19) 0.0096(18)
C39A 0.040(3) 0.047(3) 0.054(3) -0.030(2) -0.023(2) 0.010(2)
C40A 0.030(2) 0.043(2) 0.049(3) -0.018(2) -0.016(2) 0.0016(19)
C41A 0.036(3) 0.037(2) 0.039(2) -0.0148(19) -0.0062(19) -0.0021(19)
B1A 0.029(3) 0.041(3) 0.035(2) -0.016(2) -0.013(2) 0.000(2)
B2A 0.031(3) 0.022(2) 0.032(2) -0.0036(17) -0.0135(19) -0.0004(17)
N1A 0.0222(17) 0.0245(15) 0.0331(18) -0.0116(13) -0.0091(13) 0.0012(12)
N2A 0.0239(18) 0.0213(15) 0.0395(19) -0.0117(14) -0.0090(14) 0.0007(12)
N3A 0.0244(18) 0.0262(16) 0.0388(19) -0.0158(14) -0.0103(14) -0.0021(13)
N4A 0.032(2) 0.045(2) 0.0334(19) -0.0050(16) -0.0127(16) -0.0054(17)
N5A 0.055(3) 0.082(4) 0.029(2) 0.001(2) -0.013(2) -0.006(3)
N6A 0.0264(18) 0.0224(15) 0.0318(17) -0.0065(13) -0.0109(14) -0.0037(13)
N7A 0.0254(18) 0.0198(14) 0.0308(17) -0.0039(13) -0.0099(14) -0.0014(12)
N8A 0.039(2) 0.0315(19) 0.055(3) 0.0008(17) -0.0236(19) -0.0071(17)
N9A 0.039(3) 0.0220(18) 0.109(4) -0.005(2) -0.036(3) 0.0037(17)
Cl1A 0.0261(5) 0.0267(4) 0.0434(6) -0.0074(4) -0.0065(4) -0.0021(4)
Cl2A 0.0552(7) 0.0411(6) 0.0323(5) -0.0148(4) -0.0114(5) 0.0012(5)
C42A 0.069(6) 0.061(5) 0.061(5) -0.022(4) -0.022(4) 0.000(5)
Cl3A 0.0446(18) 0.076(3) 0.072(2) 0.0132(17) -0.0215(13) -0.0112(16)
Cl4A 0.0496(19) 0.071(3) 0.098(4) -0.052(3) -0.008(2) -0.0168(18)
C42C 0.052(7) 0.081(7) 0.072(7) -0.010(7) -0.021(7) 0.007(7)
Cl3C 0.047(5) 0.139(9) 0.071(5) 0.012(6) -0.010(4) 0.026(6)
Cl4C 0.032(3) 0.045(3) 0.049(4) -0.002(3) 0.002(2) 0.016(3)
Fe1A 0.0251(4) 0.0248(3) 0.0304(3) -0.0082(2) -0.0122(3) -0.0006(2)
C1B 0.031(2) 0.030(2) 0.032(2) -0.0068(16) -0.0157(18) 0.0033(16)
C2B 0.042(3) 0.033(2) 0.041(2) -0.0145(18) -0.022(2) 0.0050(19)
C3B 0.051(3) 0.045(3) 0.035(2) -0.016(2) -0.027(2) 0.011(2)
C4B 0.044(3) 0.037(2) 0.035(2) -0.0093(18) -0.022(2) 0.012(2)
C5B 0.028(2) 0.033(2) 0.030(2) -0.0046(17) -0.0137(17) 0.0082(17)
C6B 0.034(2) 0.0267(19) 0.029(2) -0.0035(16) -0.0157(17) -0.0035(16)
C7B 0.031(2) 0.030(2) 0.036(2) -0.0072(17) -0.0160(18) -0.0025(16)
C8B 0.027(2) 0.032(2) 0.037(2) 0.0008(17) -0.0126(17) -0.0046(17)
C9B 0.030(2) 0.031(2) 0.050(3) 0.0066(19) -0.017(2) -0.0068(17)
C10B 0.062(4) 0.029(2) 0.066(4) -0.001(2) -0.030(3) 0.000(2)
C11B 0.037(3) 0.036(2) 0.045(3) 0.004(2) -0.017(2) -0.0004(19)
C12B 0.038(3) 0.047(3) 0.046(3) 0.011(2) -0.010(2) -0.012(2)
C13B 0.035(3) 0.039(2) 0.029(2) -0.0074(17) -0.0167(18) 0.0052(18)
C14B 0.036(3) 0.034(2) 0.028(2) -0.0042(16) -0.0127(17) -0.0018(18)
C15B 0.036(3) 0.065(3) 0.031(2) -0.013(2) -0.0093(19) -0.014(2)
C16B 0.032(3) 0.035(2) 0.043(3) -0.0071(19) -0.016(2) 0.0017(18)
C17B 0.045(3) 0.035(2) 0.059(3) -0.007(2) -0.021(2) -0.001(2)
C18B 0.055(4) 0.042(3) 0.078(4) 0.004(3) -0.027(3) -0.009(3)
C19B 0.039(3) 0.070(4) 0.061(4) 0.026(3) -0.021(3) -0.014(3)
C20B 0.035(3) 0.089(5) 0.038(3) -0.009(3) -0.013(2) -0.008(3)
C21B 0.045(3) 0.087(5) 0.044(3) -0.012(3) -0.018(2) -0.008(3)
C22B 0.030(3) 0.052(3) 0.053(3) -0.008(2) -0.019(2) -0.007(2)
C23B 0.030(2) 0.040(2) 0.038(2) -0.0085(19) -0.0109(19) -0.0004(18)
C24B 0.027(2) 0.032(2) 0.030(2) -0.0085(16) -0.0122(17) 0.0049(16)
C25B 0.033(3) 0.033(2) 0.037(2) -0.0050(18) -0.0184(19) 0.0059(18)
C26B 0.027(2) 0.031(2) 0.033(2) -0.0044(16) -0.0114(17) 0.0061(16)
C27B 0.035(3) 0.029(2) 0.040(2) -0.0058(17) -0.0117(19) 0.0081(17)
C28B 0.065(4) 0.031(2) 0.049(3) -0.003(2) -0.030(3) 0.016(2)
C29B 0.044(3) 0.038(2) 0.050(3) -0.015(2) -0.014(2) 0.011(2)
C30B 0.047(3) 0.032(2) 0.058(3) -0.008(2) -0.008(2) 0.001(2)
C31B 0.034(3) 0.033(2) 0.036(2) -0.0122(18) -0.0138(19) 0.0055(17)
C32B 0.036(3) 0.034(2) 0.037(2) -0.0115(18) -0.0141(19) -0.0001(18)
C33B 0.045(3) 0.032(2) 0.040(2) -0.0129(18) -0.014(2) -0.0024(19)
C34B 0.054(3) 0.041(2) 0.030(2) -0.0063(19) -0.011(2) -0.006(2)
C35B 0.047(3) 0.056(3) 0.038(3) -0.010(2) -0.011(2) -0.008(2)
C36B 0.044(3) 0.064(3) 0.045(3) -0.011(2) -0.015(2) -0.011(3)
C37B 0.051(4) 0.075(4) 0.041(3) -0.007(3) -0.020(2) -0.022(3)
C38B 0.048(3) 0.057(3) 0.035(2) -0.008(2) -0.009(2) -0.022(2)
C39B 0.075(5) 0.094(5) 0.059(4) -0.049(4) -0.005(3) -0.032(4)
C40B 0.068(5) 0.054(4) 0.113(6) -0.044(4) 0.003(4) -0.025(3)
C41B 0.057(4) 0.037(3) 0.071(4) -0.006(3) -0.012(3) -0.008(2)
B1B 0.037(3) 0.055(3) 0.028(2) -0.010(2) -0.010(2) -0.006(2)
B2B 0.041(3) 0.029(2) 0.039(3) -0.008(2) -0.016(2) -0.005(2)
N1B 0.0292(19) 0.0264(16) 0.0317(18) -0.0058(14) -0.0179(15) 0.0051(13)
N2B 0.034(2) 0.0270(16) 0.0329(18) -0.0034(14) -0.0186(15) 0.0028(14)
N3B 0.031(2) 0.0336(18) 0.0302(18) -0.0040(14) -0.0155(15) -0.0013(14)
N4B 0.040(3) 0.063(3) 0.064(3) -0.035(2) -0.020(2) 0.007(2)
N5B 0.069(4) 0.112(6) 0.111(6) -0.085(5) -0.028(4) 0.013(4)
N6B 0.032(2) 0.0268(16) 0.0294(17) -0.0059(13) -0.0128(14) 0.0051(14)
N7B 0.0260(19) 0.0283(16) 0.0356(19) -0.0086(14) -0.0121(15) 0.0043(14)
N8B 0.047(3) 0.038(2) 0.095(4) -0.025(2) -0.040(3) 0.007(2)
N9B 0.056(3) 0.027(2) 0.170(7) -0.005(3) -0.060(4) -0.004(2)
Cl1B 0.0318(6) 0.0349(5) 0.0530(7) -0.0077(5) -0.0088(5) 0.0023(4)
Cl2B 0.0480(7) 0.0428(6) 0.0323(5) -0.0106(4) -0.0089(4) -0.0056(5)
C42B 0.058(4) 0.089(5) 0.071(4) -0.026(4) -0.033(3) -0.015(4)
Cl3B 0.0602(19) 0.074(3) 0.066(2) -0.037(2) -0.0192(14) 0.0077(15)
Cl4B 0.098(4) 0.122(7) 0.105(4) -0.036(4) 0.017(3) -0.037(4)
C42D 0.058(4) 0.089(5) 0.071(4) -0.026(4) -0.033(3) -0.015(4)
Cl3D 0.116(8) 0.120(10) 0.087(8) -0.059(7) -0.002(6) 0.002(8)
Cl4D 0.053(6) 0.047(6) 0.053(4) -0.014(3) -0.003(4) -0.021(4)
C42E 0.079(11) 0.089(11) 0.078(10) -0.038(10) -0.017(10) -0.029(10)
Cl3E 0.133(13) 0.117(12) 0.086(10) -0.036(9) -0.021(10) -0.012(11)
Cl4E 0.062(8) 0.089(10) 0.069(8) -0.027(7) -0.022(6) -0.020(8)
Fe1B 0.0314(4) 0.0299(3) 0.0310(3) -0.0070(3) -0.0157(3) 0.0003(3)

loop_
_atom_type_symbol
_atom_type_description
_atom_type_scat_dispersion_real
_atom_type_scat_dispersion_imag
_atom_type_scat_source
C C 0.0181 0.0091 'International Tables Vol C Tables 4.2.6.8 and 6.1.1.4'
H H 0.0000 0.0000 'International Tables Vol C Tables 4.2.6.8 and 6.1.1.4'
B B 0.0090 0.0039 'International Tables Vol C Tables 4.2.6.8 and 6.1.1.4'
N N 0.0311 0.0180 'International Tables Vol C Tables 4.2.6.8 and 6.1.1.4'
Cl Cl 0.3639 0.7018 'International Tables Vol C Tables 4.2.6.8 and 6.1.1.4'
Fe Fe -1.1336 3.1974 'International Tables Vol C Tables 4.2.6.8 and 6.1.1.4'

loop_
_geom_angle_atom_site_label_1
_geom_angle_atom_site_label_2
_geom_angle_atom_site_label_3
_geom_angle
N1A C1A C2A 121.2(4)
N1A C1A C6A 113.8(4)
C2A C1A C6A 124.9(4)
C3A C2A C1A 119.0(4)
C3A C2A H2A 120.5
C1A C2A H2A 120.5
C2A C3A C4A 119.4(4)
C2A C3A H3A 120.3
C4A C3A H3A 120.3
C5A C4A C3A 118.8(4)
C5A C4A H4A 120.6
C3A C4A H4A 120.6
N1A C5A C4A 121.6(4)
N1A C5A C24A 113.5(4)
C4A C5A C24A 124.9(4)
N2A C6A C7A 111.1(4)
N2A C6A C1A 117.8(3)
C7A C6A C1A 131.0(4)
C6A C7A C8A 105.5(4)
C6A C7A H7A 127.2
C8A C7A H7A 127.2
N3A C8A C7A 106.6(4)
N3A C8A C9A 126.4(4)
C7A C8A C9A 127.0(4)
C8A C9A C10A 108.1(4)
C8A C9A C12A 108.9(4)
C10A C9A C12A 109.2(5)
C8A C9A C11A 114.4(4)
C10A C9A C11A 107.3(5)
C12A C9A C11A 108.7(5)
C9A C10A H10A 109.5
C9A C10A H10B 109.5
H10A C10A H10B 109.5
C9A C10A H10C 109.5
H10A C10A H10C 109.5
H10B C10A H10C 109.5
C9A C11A H11A 109.5
C9A C11A H11B 109.5
H11A C11A H11B 109.5
C9A C11A H11C 109.5
H11A C11A H11C 109.5
H11B C11A H11C 109.5
C9A C12A H12A 109.5
C9A C12A H12B 109.5
H12A C12A H12B 109.5
C9A C12A H12C 109.5
H12A C12A H12C 109.5
H12B C12A H12C 109.5
N3A C13A C14A 115.9(4)
N3A C13A H13A 108.3
C14A C13A H13A 108.3
N3A C13A H13B 108.3
C14A C13A H13B 108.3
H13A C13A H13B 107.4
C13A C14A C15A 110.3(4)
C13A C14A H14A 109.6
C15A C14A H14A 109.6
C13A C14A H14B 109.6
C15A C14A H14B 109.6
H14A C14A H14B 108.1
C14A C15A B1A 119.4(4)
C14A C15A H15A 107.5
B1A C15A H15A 107.5
C14A C15A H15B 107.5
B1A C15A H15B 107.5
H15A C15A H15B 107.0
C17A C16A C23A 112.6(4)
C17A C16A B1A 109.1(4)
C23A C16A B1A 110.8(4)
C17A C16A H16A 108.1
C23A C16A H16A 108.1
B1A C16A H16A 108.1
C18A C17A C16A 114.0(4)
C18A C17A H17A 108.7
C16A C17A H17A 108.7
C18A C17A H17B 108.7
C16A C17A H17B 108.7
H17A C17A H17B 107.6
C19A C18A C17A 113.7(4)
C19A C18A H18A 108.8
C17A C18A H18A 108.8
C19A C18A H18B 108.8
C17A C18A H18B 108.8
H18A C18A H18B 107.7
C18A C19A C20A 114.9(4)
C18A C19A H19A 108.5
C20A C19A H19A 108.5
C18A C19A H19B 108.5
C20A C19A H19B 108.5
H19A C19A H19B 107.5
C21A C20A C19A 113.3(5)
C21A C20A B1A 110.5(4)
C19A C20A B1A 109.5(4)
C21A C20A H20A 107.8
C19A C20A H20A 107.8
B1A C20A H20A 107.8
C20A C21A C22A 115.9(4)
C20A C21A H21A 108.3
C22A C21A H21A 108.3
C20A C21A H21B 108.3
C22A C21A H21B 108.3
H21A C21A H21B 107.4
C23A C22A C21A 115.1(4)
C23A C22A H22A 108.5
C21A C22A H22A 108.5
C23A C22A H22B 108.5
C21A C22A H22B 108.5
H22A C22A H22B 107.5
C22A C23A C16A 117.3(4)
C22A C23A H23A 108.0
C16A C23A H23A 108.0
C22A C23A H23B 108.0
C16A C23A H23B 108.0
H23A C23A H23B 107.2
N6A C24A C25A 111.2(3)
N6A C24A C5A 117.7(4)
C25A C24A C5A 131.0(4)
C26A C25A C24A 105.6(4)
C26A C25A H25A 127.2
C24A C25A H25A 127.2
N7A C26A C25A 106.2(3)
N7A C26A C27A 125.9(4)
C25A C26A C27A 128.0(4)
C26A C27A C29A 111.6(4)
C26A C27A C28A 111.4(4)
C29A C27A C28A 110.3(4)
C26A C27A C30A 107.9(4)
C29A C27A C30A 107.7(4)
C28A C27A C30A 107.7(4)
C27A C28A H28A 109.5
C27A C28A H28B 109.5
H28A C28A H28B 109.5
C27A C28A H28C 109.5
H28A C28A H28C 109.5
H28B C28A H28C 109.5
C27A C29A H29A 109.5
C27A C29A H29B 109.5
H29A C29A H29B 109.5
C27A C29A H29C 109.5
H29A C29A H29C 109.5
H29B C29A H29C 109.5
C27A C30A H30A 109.5
C27A C30A H30B 109.5
H30A C30A H30B 109.5
C27A C30A H30C 109.5
H30A C30A H30C 109.5
H30B C30A H30C 109.5
N7A C31A C32A 113.4(4)
N7A C31A H31A 108.9
C32A C31A H31A 108.9
N7A C31A H31B 108.9
C32A C31A H31B 108.9
H31A C31A H31B 107.7
C31A C32A C33A 111.4(4)
C31A C32A H32A 109.3
C33A C32A H32A 109.3
C31A C32A H32B 109.3
C33A C32A H32B 109.3
H32A C32A H32B 108.0
C32A C33A B2A 116.1(4)
C32A C33A H33A 108.3
B2A C33A H33A 108.3
C32A C33A H33B 108.3
B2A C33A H33B 108.3
H33A C33A H33B 107.4
C41A C34A C35A 113.1(4)
C41A C34A B2A 111.8(4)
C35A C34A B2A 107.7(4)
C41A C34A H34A 108.0
C35A C34A H34A 108.0
B2A C34A H34A 108.0
C36A C35A C34A 115.1(4)
C36A C35A H35A 108.5
C34A C35A H35A 108.5
C36A C35A H35B 108.5
C34A C35A H35B 108.5
H35A C35A H35B 107.5
C35A C36A C37A 115.0(4)
C35A C36A H36A 108.5
C37A C36A H36A 108.5
C35A C36A H36B 108.5
C37A C36A H36B 108.5
H36A C36A H36B 107.5
C36A C37A C38A 116.0(4)
C36A C37A H37A 108.3
C38A C37A H37A 108.3
C36A C37A H37B 108.3
C38A C37A H37B 108.3
H37A C37A H37B 107.4
C39A C38A C37A 113.2(4)
C39A C38A B2A 111.1(4)
C37A C38A B2A 107.8(4)
C39A C38A H38A 108.2
C37A C38A H38A 108.2
B2A C38A H38A 108.2
C38A C39A C40A 115.2(4)
C38A C39A H39A 108.5
C40A C39A H39A 108.5
C38A C39A H39B 108.5
C40A C39A H39B 108.5
H39A C39A H39B 107.5
C39A C40A C41A 113.8(4)
C39A C40A H40A 108.8
C41A C40A H40A 108.8
C39A C40A H40B 108.8
C41A C40A H40B 108.8
H40A C40A H40B 107.7
C34A C41A C40A 116.6(4)
C34A C41A H41A 108.1
C40A C41A H41A 108.2
C34A C41A H41B 108.1
C40A C41A H41B 108.1
H41A C41A H41B 107.3
C15A B1A C16A 116.9(4)
C15A B1A N4A 106.1(4)
C16A B1A N4A 106.0(4)
C15A B1A C20A 114.1(4)
C16A B1A C20A 103.4(4)
N4A B1A C20A 110.0(4)
C34A B2A C38A 105.4(4)
C34A B2A C33A 116.8(4)
C38A B2A C33A 114.0(4)
C34A B2A N8A 106.0(4)
C38A B2A N8A 108.5(4)
C33A B2A N8A 105.7(3)
C1A N1A C5A 119.9(4)
C1A N1A Fe1A 119.6(3)
C5A N1A Fe1A 120.5(3)
C6A N2A N3A 105.4(3)
C6A N2A Fe1A 113.0(3)
N3A N2A Fe1A 140.9(3)
C8A N3A N2A 111.4(3)
C8A N3A C13A 130.3(3)
N2A N3A C13A 118.3(3)
N5A N4A B1A 115.7(4)
N5A N4A H4A1 108.4
B1A N4A H4A1 108.4
N5A N4A H4A2 108.4
B1A N4A H4A2 108.4
H4A1 N4A H4A2 107.4
N4A N5A H5A1 111.9(14)
N4A N5A H5A2 99(2)
H5A1 N5A H5A2 103(3)
C24A N6A N7A 105.3(3)
C24A N6A Fe1A 113.4(2)
N7A N6A Fe1A 140.8(3)
N6A N7A C26A 111.8(3)
N6A N7A C31A 116.8(3)
C26A N7A C31A 131.4(3)
N9A N8A B2A 116.0(4)
N9A N8A H8A1 108.3
B2A N8A H8A1 108.3
N9A N8A H8A2 108.3
B2A N8A H8A2 108.3
H8A1 N8A H8A2 107.4
N8A N9A H9A1 114(5)
N8A N9A H9A2 103(5)
H9A1 N9A H9A2 105(3)
Cl4A C42A Cl3A 119.1(6)
Cl4A C42A H42A 107.5
Cl3A C42A H42A 107.5
Cl4A C42A H42B 107.5
Cl3A C42A H42B 107.5
H42A C42A H42B 107.0
Cl4C C42C Cl3C 115.5(14)
Cl4C C42C H42E 108.4
Cl3C C42C H42E 108.4
Cl4C C42C H42F 108.4
Cl3C C42C H42F 108.4
H42E C42C H42F 107.5
N1A Fe1A N2A 74.39(13)
N1A Fe1A N6A 74.06(13)
N2A Fe1A N6A 146.15(13)
N1A Fe1A Cl2A 136.30(11)
N2A Fe1A Cl2A 98.51(11)
N6A Fe1A Cl2A 95.81(10)
N1A Fe1A Cl1A 108.40(10)
N2A Fe1A Cl1A 97.54(10)
N6A Fe1A Cl1A 103.75(10)
Cl2A Fe1A Cl1A 115.29(5)
N1B C1B C2B 121.5(4)
N1B C1B C6B 114.1(4)
C2B C1B C6B 124.3(4)
C3B C2B C1B 117.8(4)
C3B C2B H2B 121.1
C1B C2B H2B 121.1
C4B C3B C2B 120.8(4)
C4B C3B H3B 119.6
C2B C3B H3B 119.6
C3B C4B C5B 118.3(4)
C3B C4B H4B 120.8
C5B C4B H4B 120.8
N1B C5B C4B 121.4(4)
N1B C5B C24B 114.3(4)
C4B C5B C24B 124.3(4)
N2B C6B C7B 111.0(4)
N2B C6B C1B 117.3(4)
C7B C6B C1B 131.5(4)
C6B C7B C8B 105.9(4)
C6B C7B H7B 127.1
C8B C7B H7B 127.1
N3B C8B C7B 106.1(4)
N3B C8B C9B 126.3(4)
C7B C8B C9B 127.5(4)
C10B C9B C8B 107.9(4)
C10B C9B C11B 108.3(5)
C8B C9B C11B 113.2(4)
C10B C9B C12B 108.6(4)
C8B C9B C12B 109.0(4)
C11B C9B C12B 109.8(4)
C9B C10B H10D 109.5
C9B C10B H10E 109.5
H10D C10B H10E 109.5
C9B C10B H10F 109.5
H10D C10B H10F 109.5
H10E C10B H10F 109.5
C9B C11B H11D 109.5
C9B C11B H11E 109.5
H11D C11B H11E 109.5
C9B C11B H11F 109.5
H11D C11B H11F 109.5
H11E C11B H11F 109.5
C9B C12B H12D 109.5
C9B C12B H12E 109.5
H12D C12B H12E 109.5
C9B C12B H12F 109.5
H12D C12B H12F 109.5
H12E C12B H12F 109.5
N3B C13B C14B 115.3(4)
N3B C13B H13C 108.5
C14B C13B H13C 108.5
N3B C13B H13D 108.5
C14B C13B H13D 108.5
H13C C13B H13D 107.5
C13B C14B C15B 110.0(4)
C13B C14B H14C 109.7
C15B C14B H14C 109.7
C13B C14B H14D 109.7
C15B C14B H14D 109.7
H14C C14B H14D 108.2
C14B C15B B1B 119.7(4)
C14B C15B H15C 107.4
B1B C15B H15C 107.4
C14B C15B H15D 107.4
B1B C15B H15D 107.4
H15C C15B H15D 106.9
C17B C16B C23B 111.1(4)
C17B C16B B1B 110.4(4)
C23B C16B B1B 111.8(4)
C17B C16B H16B 107.8
C23B C16B H16B 107.8
B1B C16B H16B 107.8
C18B C17B C16B 114.1(5)
C18B C17B H17C 108.7
C16B C17B H17C 108.7
C18B C17B H17D 108.7
C16B C17B H17D 108.7
H17C C17B H17D 107.6
C17B C18B C19B 113.5(5)
C17B C18B H18C 108.9
C19B C18B H18C 108.9
C17B C18B H18D 108.9
C19B C18B H18D 108.9
H18C C18B H18D 107.7
C20B C19B C18B 116.4(5)
C20B C19B H19C 108.2
C18B C19B H19C 108.2
C20B C19B H19D 108.2
C18B C19B H19D 108.2
H19C C19B H19D 107.3
C19B C20B C21B 112.1(6)
C19B C20B B1B 109.7(5)
C21B C20B B1B 110.0(5)
C19B C20B H20B 108.3
C21B C20B H20B 108.3
B1B C20B H20B 108.3
C22B C21B C20B 115.8(5)
C22B C21B H21C 108.3
C20B C21B H21C 108.3
C22B C21B H21D 108.3
C20B C21B H21D 108.3
H21C C21B H21D 107.4
C21B C22B C23B 116.1(5)
C21B C22B H22C 108.3
C23B C22B H22C 108.3
C21B C22B H22D 108.3
C23B C22B H22D 108.3
H22C C22B H22D 107.4
C16B C23B C22B 116.8(4)
C16B C23B H23C 108.1
C22B C23B H23C 108.1
C16B C23B H23D 108.1
C22B C23B H23D 108.1
H23C C23B H23D 107.3
N6B C24B C25B 110.3(4)
N6B C24B C5B 117.5(4)
C25B C24B C5B 132.1(4)
C26B C25B C24B 106.4(4)
C26B C25B H25B 126.8
C24B C25B H25B 126.8
N7B C26B C25B 105.6(4)
N7B C26B C27B 126.2(4)
C25B C26B C27B 128.2(4)
C26B C27B C28B 108.2(4)
C26B C27B C29B 111.0(4)
C28B C27B C29B 108.0(4)
C26B C27B C30B 111.7(4)
C28B C27B C30B 108.1(4)
C29B C27B C30B 109.7(5)
C27B C28B H28D 109.5
C27B C28B H28E 109.5
H28D C28B H28E 109.5
C27B C28B H28F 109.5
H28D C28B H28F 109.5
H28E C28B H28F 109.5
C27B C29B H29D 109.5
C27B C29B H29E 109.5
H29D C29B H29E 109.5
C27B C29B H29F 109.5
H29D C29B H29F 109.5
H29E C29B H29F 109.5
C27B C30B H30D 109.5
C27B C30B H30E 109.5
H30D C30B H30E 109.5
C27B C30B H30F 109.5
H30D C30B H30F 109.5
H30E C30B H30F 109.5
N7B C31B C32B 113.4(4)
N7B C31B H31C 108.9
C32B C31B H31C 108.9
N7B C31B H31D 108.9
C32B C31B H31D 108.9
H31C C31B H31D 107.7
C31B C32B C33B 111.6(4)
C31B C32B H32C 109.3
C33B C32B H32C 109.3
C31B C32B H32D 109.3
C33B C32B H32D 109.3
H32C C32B H32D 108.0
C32B C33B B2B 115.2(4)
C32B C33B H33C 108.5
B2B C33B H33C 108.5
C32B C33B H33D 108.5
B2B C33B H33D 108.5
H33C C33B H33D 107.5
C41B C34B C35B 113.3(5)
C41B C34B B2B 107.5(5)
C35B C34B B2B 111.1(4)
C41B C34B H34B 108.3
C35B C34B H34B 108.3
B2B C34B H34B 108.3
C36B C35B C34B 116.7(5)
C36B C35B H35C 108.1
C34B C35B H35C 108.1
C36B C35B H35D 108.1
C34B C35B H35D 108.1
H35C C35B H35D 107.3
C37B C36B C35B 114.5(5)
C37B C36B H36C 108.6
C35B C36B H36C 108.6
C37B C36B H36D 108.6
C35B C36B H36D 108.6
H36C C36B H36D 107.6
C38B C37B C36B 115.3(5)
C38B C37B H37C 108.5
C36B C37B H37C 108.5
C38B C37B H37D 108.5
C36B C37B H37D 108.5
H37C C37B H37D 107.5
C37B C38B C39B 113.8(5)
C37B C38B B2B 111.9(5)
C39B C38B B2B 106.0(5)
C37B C38B H38B 108.3
C39B C38B H38B 108.3
B2B C38B H38B 108.3
C38B C39B C40B 117.1(5)
C38B C39B H39C 108.0
C40B C39B H39C 108.0
C38B C39B H39D 108.0
C40B C39B H39D 108.0
H39C C39B H39D 107.3
C41B C40B C39B 114.7(5)
C41B C40B H40C 108.6
C39B C40B H40C 108.6
C41B C40B H40D 108.6
C39B C40B H40D 108.6
H40C C40B H40D 107.6
C40B C41B C34B 115.6(5)
C40B C41B H41C 108.4
C34B C41B H41C 108.4
C40B C41B H41D 108.4
C34B C41B H41D 108.4
H41C C41B H41D 107.4
C16B B1B N4B 105.7(4)
C16B B1B C15B 117.6(5)
N4B B1B C15B 106.4(5)
C16B B1B C20B 103.6(5)
N4B B1B C20B 109.7(5)
C15B B1B C20B 113.4(4)
C33B B2B C34B 115.9(4)
C33B B2B C38B 114.4(5)
C34B B2B C38B 105.3(4)
C33B B2B N8B 106.3(4)
C34B B2B N8B 106.3(5)
C38B B2B N8B 108.2(4)
C1B N1B C5B 120.2(4)
C1B N1B Fe1B 119.7(3)
C5B N1B Fe1B 120.1(3)
C6B N2B N3B 105.4(4)
C6B N2B Fe1B 113.0(3)
N3B N2B Fe1B 140.7(3)
C8B N3B N2B 111.5(4)
C8B N3B C13B 130.5(4)
N2B N3B C13B 117.9(4)
N5B N4B B1B 115.3(6)
N5B N4B H4B1 108.4
B1B N4B H4B1 108.4
N5B N4B H4B2 108.4
B1B N4B H4B2 108.4
H4B1 N4B H4B2 107.5
N4B N5B H5B1 85(4)
N4B N5B H5B2 111(2)
H5B1 N5B H5B2 134(8)
N7B N6B C24B 105.2(3)
N7B N6B Fe1B 141.2(3)
C24B N6B Fe1B 112.9(3)
N6B N7B C26B 112.6(4)
N6B N7B C31B 116.3(3)
C26B N7B C31B 131.1(4)
N9B N8B B2B 115.5(5)
N9B N8B H8B1 108.4
B2B N8B H8B1 108.4
N9B N8B H8B2 108.4
B2B N8B H8B2 108.4
H8B1 N8B H8B2 107.5
N8B N9B H9B1 109.8(14)
N8B N9B H9B2 108(2)
H9B1 N9B H9B2 101(2)
Cl3B C42B Cl4B 104.6(7)
Cl3B C42B H42C 110.8
Cl4B C42B H42C 110.8
Cl3B C42B H42D 110.8
Cl4B C42B H42D 110.8
H42C C42B H42D 108.9
Cl3D C42D Cl4D 110.2(15)
Cl3D C42D H42G 109.6
Cl4D C42D H42G 109.6
Cl3D C42D H42H 109.6
Cl4D C42D H42H 109.6
H42G C42D H42H 108.1
Cl3E C42E Cl4E 104.9(13)
Cl3E C42E H42I 110.8
Cl4E C42E H42I 110.8
Cl3E C42E H42J 110.8
Cl4E C42E H42J 110.8
H42I C42E H42J 108.8
N1B Fe1B N2B 74.32(13)
N1B Fe1B N6B 74.07(14)
N2B Fe1B N6B 145.84(14)
N1B Fe1B Cl2B 136.76(11)
N2B Fe1B Cl2B 98.07(11)
N6B Fe1B Cl2B 96.07(10)
N1B Fe1B Cl1B 108.75(11)
N2B Fe1B Cl1B 98.21(11)
N6B Fe1B Cl1B 103.90(10)
Cl2B Fe1B Cl1B 114.47(5)

loop_
_geom_bond_atom_site_label_1
_geom_bond_atom_site_label_2
_geom_bond_distance
C1A N1A 1.339(5)
C1A C2A 1.390(6)
C1A C6A 1.469(6)
C2A C3A 1.389(6)
C2A H2A 0.9500
C3A C4A 1.391(6)
C3A H3A 0.9500
C4A C5A 1.377(6)
C4A H4A 0.9500
C5A N1A 1.357(5)
C5A C24A 1.465(5)
C6A N2A 1.336(6)
C6A C7A 1.387(5)
C7A C8A 1.388(6)
C7A H7A 0.9500
C8A N3A 1.352(6)
C8A C9A 1.514(6)
C9A C10A 1.534(8)
C9A C12A 1.545(8)
C9A C11A 1.547(7)
C10A H10A 0.9800
C10A H10B 0.9800
C10A H10C 0.9800
C11A H11A 0.9800
C11A H11B 0.9800
C11A H11C 0.9800
C12A H12A 0.9800
C12A H12B 0.9800
C12A H12C 0.9800
C13A N3A 1.475(6)
C13A C14A 1.526(6)
C13A H13A 0.9900
C13A H13B 0.9900
C14A C15A 1.527(6)
C14A H14A 0.9900
C14A H14B 0.9900
C15A B1A 1.631(7)
C15A H15A 0.9900
C15A H15B 0.9900
C16A C17A 1.528(6)
C16A C23A 1.548(7)
C16A B1A 1.633(7)
C16A H16A 1.0000
C17A C18A 1.521(7)
C17A H17A 0.9900
C17A H17B 0.9900
C18A C19A 1.515(9)
C18A H18A 0.9900
C18A H18B 0.9900
C19A C20A 1.548(9)
C19A H19A 0.9900
C19A H19B 0.9900
C20A C21A 1.516(8)
C20A B1A 1.647(7)
C20A H20A 1.0000
C21A C22A 1.546(8)
C21A H21A 0.9900
C21A H21B 0.9900
C22A C23A 1.538(7)
C22A H22A 0.9900
C22A H22B 0.9900
C23A H23A 0.9900
C23A H23B 0.9900
C24A N6A 1.347(5)
C24A C25A 1.396(5)
C25A C26A 1.393(6)
C25A H25A 0.9500
C26A N7A 1.371(5)
C26A C27A 1.510(5)
C27A C29A 1.521(7)
C27A C28A 1.537(6)
C27A C30A 1.546(6)
C28A H28A 0.9800
C28A H28B 0.9800
C28A H28C 0.9800
C29A H29A 0.9800
C29A H29B 0.9800
C29A H29C 0.9800
C30A H30A 0.9800
C30A H30B 0.9800
C30A H30C 0.9800
C31A N7A 1.473(5)
C31A C32A 1.520(6)
C31A H31A 0.9900
C31A H31B 0.9900
C32A C33A 1.530(6)
C32A H32A 0.9900
C32A H32B 0.9900
C33A B2A 1.631(7)
C33A H33A 0.9900
C33A H33B 0.9900
C34A C41A 1.527(7)
C34A C35A 1.530(6)
C34A B2A 1.611(7)
C34A H34A 1.0000
C35A C36A 1.526(8)
C35A H35A 0.9900
C35A H35B 0.9900
C36A C37A 1.540(8)
C36A H36A 0.9900
C36A H36B 0.9900
C37A C38A 1.540(7)
C37A H37A 0.9900
C37A H37B 0.9900
C38A C39A 1.533(7)
C38A B2A 1.621(7)
C38A H38A 1.0000
C39A C40A 1.533(7)
C39A H39A 0.9900
C39A H39B 0.9900
C40A C41A 1.534(7)
C40A H40A 0.9900
C40A H40B 0.9900
C41A H41A 0.9900
C41A H41B 0.9900
B1A N4A 1.637(7)
B2A N8A 1.646(6)
N1A Fe1A 2.114(4)
N2A N3A 1.362(5)
N2A Fe1A 2.239(3)
N4A N5A 1.439(6)
N4A H4A1 0.9100
N4A H4A2 0.9100
N5A H5A1 0.936(19)
N5A H5A2 0.926(19)
N6A N7A 1.357(4)
N6A Fe1A 2.255(3)
N8A N9A 1.476(7)
N8A H8A1 0.9100
N8A H8A2 0.9100
N9A H9A1 0.918(19)
N9A H9A2 0.914(19)
Cl1A Fe1A 2.3312(12)
Cl2A Fe1A 2.3001(13)
C42A Cl4A 1.707(11)
C42A Cl3A 1.719(11)
C42A H42A 0.9900
C42A H42B 0.9900
C42C Cl4C 1.686(18)
C42C Cl3C 1.728(18)
C42C H42E 0.9900
C42C H42F 0.9900
C1B N1B 1.333(6)
C1B C2B 1.395(7)
C1B C6B 1.479(5)
C2B C3B 1.387(6)
C2B H2B 0.9500
C3B C4B 1.378(7)
C3B H3B 0.9500
C4B C5B 1.381(7)
C4B H4B 0.9500
C5B N1B 1.355(5)
C5B C24B 1.459(7)
C6B N2B 1.339(6)
C6B C7B 1.382(6)
C7B C8B 1.393(6)
C7B H7B 0.9500
C8B N3B 1.354(6)
C8B C9B 1.531(6)
C9B C10B 1.526(8)
C9B C11B 1.532(7)
C9B C12B 1.542(8)
C10B H10D 0.9800
C10B H10E 0.9800
C10B H10F 0.9800
C11B H11D 0.9800
C11B H11E 0.9800
C11B H11F 0.9800
C12B H12D 0.9800
C12B H12E 0.9800
C12B H12F 0.9800
C13B N3B 1.473(6)
C13B C14B 1.525(7)
C13B H13C 0.9900
C13B H13D 0.9900
C14B C15B 1.537(6)
C14B H14C 0.9900
C14B H14D 0.9900
C15B B1B 1.637(8)
C15B H15C 0.9900
C15B H15D 0.9900
C16B C17B 1.532(7)
C16B C23B 1.543(7)
C16B B1B 1.607(8)
C16B H16B 1.0000
C17B C18B 1.514(8)
C17B H17C 0.9900
C17B H17D 0.9900
C18B C19B 1.550(12)
C18B H18C 0.9900
C18B H18D 0.9900
C19B C20B 1.520(11)
C19B H19C 0.9900
C19B H19D 0.9900
C20B C21B 1.546(8)
C20B B1B 1.653(8)
C20B H20B 1.0000
C21B C22B 1.502(9)
C21B H21C 0.9900
C21B H21D 0.9900
C22B C23B 1.547(7)
C22B H22C 0.9900
C22B H22D 0.9900
C23B H23C 0.9900
C23B H23D 0.9900
C24B N6B 1.357(6)
C24B C25B 1.399(6)
C25B C26B 1.378(7)
C25B H25B 0.9500
C26B N7B 1.376(5)
C26B C27B 1.516(6)
C27B C28B 1.527(7)
C27B C29B 1.530(7)
C27B C30B 1.547(8)
C28B H28D 0.9800
C28B H28E 0.9800
C28B H28F 0.9800
C29B H29D 0.9800
C29B H29E 0.9800
C29B H29F 0.9800
C30B H30D 0.9800
C30B H30E 0.9800
C30B H30F 0.9800
C31B N7B 1.478(6)
C31B C32B 1.522(7)
C31B H31C 0.9900
C31B H31D 0.9900
C32B C33B 1.538(7)
C32B H32C 0.9900
C32B H32D 0.9900
C33B B2B 1.619(8)
C33B H33C 0.9900
C33B H33D 0.9900
C34B C41B 1.531(8)
C34B C35B 1.547(8)
C34B B2B 1.620(7)
C34B H34B 1.0000
C35B C36B 1.524(8)
C35B H35C 0.9900
C35B H35D 0.9900
C36B C37B 1.524(8)
C36B H36C 0.9900
C36B H36D 0.9900
C37B C38B 1.512(9)
C37B H37C 0.9900
C37B H37D 0.9900
C38B C39B 1.549(10)
C38B B2B 1.633(8)
C38B H38B 1.0000
C39B C40B 1.551(11)
C39B H39C 0.9900
C39B H39D 0.9900
C40B C41B 1.509(11)
C40B H40C 0.9900
C40B H40D 0.9900
C41B H41C 0.9900
C41B H41D 0.9900
B1B N4B 1.621(8)
B2B N8B 1.642(7)
N1B Fe1B 2.122(4)
N2B N3B 1.362(5)
N2B Fe1B 2.246(4)
N4B N5B 1.435(8)
N4B H4B1 0.9100
N4B H4B2 0.9100
N5B H5B1 0.923(19)
N5B H5B2 0.92(2)
N6B N7B 1.340(5)
N6B Fe1B 2.268(3)
N8B N9B 1.453(9)
N8B H8B1 0.9100
N8B H8B2 0.9100
N9B H9B1 0.955(16)
N9B H9B2 0.926(19)
Cl1B Fe1B 2.3264(14)
Cl2B Fe1B 2.3056(13)
C42B Cl3B 1.794(13)
C42B Cl4B 1.804(15)
C42B H42C 0.9900
C42B H42D 0.9900
C42D Cl3D 1.79(2)
C42D Cl4D 1.82(2)
C42D H42G 0.9900
C42D H42H 0.9900
C42E Cl3E 1.795(16)
C42E Cl4E 1.800(18)
C42E H42I 0.9900
C42E H42J 0.9900

loop_
_geom_torsion_atom_site_label_1
_geom_torsion_atom_site_label_2
_geom_torsion_atom_site_label_3
_geom_torsion_atom_site_label_4
_geom_torsion
N1A C1A C2A C3A 2.4(7)
C6A C1A C2A C3A -176.0(4)
C1A C2A C3A C4A -1.8(7)
C2A C3A C4A C5A 0.5(7)
C3A C4A C5A N1A 0.3(7)
C3A C4A C5A C24A 179.9(4)
N1A C1A C6A N2A -4.3(5)
C2A C1A C6A N2A 174.2(4)
N1A C1A C6A C7A -179.8(4)
C2A C1A C6A C7A -1.4(7)
N2A C6A C7A C8A -0.2(5)
C1A C6A C7A C8A 175.6(4)
C6A C7A C8A N3A 0.4(5)
C6A C7A C8A C9A -176.7(4)
N3A C8A C9A C10A 167.5(5)
C7A C8A C9A C10A -16.0(7)
N3A C8A C9A C12A -73.9(6)
C7A C8A C9A C12A 102.5(6)
N3A C8A C9A C11A 48.0(7)
C7A C8A C9A C11A -135.5(5)
N3A C13A C14A C15A 162.0(4)
C13A C14A C15A B1A 179.2(4)
C23A C16A C17A C18A -64.0(5)
B1A C16A C17A C18A 59.4(5)
C16A C17A C18A C19A -48.5(6)
C17A C18A C19A C20A 46.3(6)
C18A C19A C20A C21A 69.1(6)
C18A C19A C20A B1A -54.7(6)
C19A C20A C21A C22A -68.9(6)
B1A C20A C21A C22A 54.4(6)
C20A C21A C22A C23A -37.3(7)
C21A C22A C23A C16A 34.5(6)
C17A C16A C23A C22A 73.6(5)
B1A C16A C23A C22A -49.0(5)
N1A C5A C24A N6A 4.3(6)
C4A C5A C24A N6A -175.3(4)
N1A C5A C24A C25A -179.7(4)
C4A C5A C24A C25A 0.7(8)
N6A C24A C25A C26A 0.0(5)
C5A C24A C25A C26A -176.2(5)
C24A C25A C26A N7A -0.1(5)
C24A C25A C26A C27A 179.8(4)
N7A C26A C27A C29A 65.6(6)
C25A C26A C27A C29A -114.3(5)
N7A C26A C27A C28A -58.3(6)
C25A C26A C27A C28A 121.9(5)
N7A C26A C27A C30A -176.3(4)
C25A C26A C27A C30A 3.8(6)
N7A C31A C32A C33A 167.0(3)
C31A C32A C33A B2A -176.0(3)
C41A C34A C35A C36A 68.0(5)
B2A C34A C35A C36A -56.0(5)
C34A C35A C36A C37A 41.4(6)
C35A C36A C37A C38A -39.7(6)
C36A C37A C38A C39A -71.2(6)
C36A C37A C38A B2A 52.0(6)
C37A C38A C39A C40A 67.0(6)
B2A C38A C39A C40A -54.4(6)
C38A C39A C40A C41A 42.6(6)
C35A C34A C41A C40A -70.9(5)
B2A C34A C41A C40A 50.9(5)
C39A C40A C41A C34A -40.9(6)
C14A C15A B1A C16A 37.1(6)
C14A C15A B1A N4A -80.8(5)
C14A C15A B1A C20A 157.9(4)
C17A C16A B1A C15A 62.5(5)
C23A C16A B1A C15A -172.9(4)
C17A C16A B1A N4A -179.5(4)
C23A C16A B1A N4A -54.9(5)
C17A C16A B1A C20A -63.8(5)
C23A C16A B1A C20A 60.8(5)
C21A C20A B1A C15A 167.6(4)
C19A C20A B1A C15A -66.9(6)
C21A C20A B1A C16A -64.3(5)
C19A C20A B1A C16A 61.2(5)
C21A C20A B1A N4A 48.5(6)
C19A C20A B1A N4A 174.0(4)
C41A C34A B2A C38A -58.0(5)
C35A C34A B2A C38A 66.8(5)
C41A C34A B2A C33A 174.3(4)
C35A C34A B2A C33A -60.9(5)
C41A C34A B2A N8A 56.8(5)
C35A C34A B2A N8A -178.4(4)
C39A C38A B2A C34A 59.9(5)
C37A C38A B2A C34A -64.5(5)
C39A C38A B2A C33A -170.7(4)
C37A C38A B2A C33A 64.8(5)
C39A C38A B2A N8A -53.2(5)
C37A C38A B2A N8A -177.7(4)
C32A C33A B2A C34A -59.8(5)
C32A C33A B2A C38A 176.8(4)
C32A C33A B2A N8A 57.8(5)
C2A C1A N1A C5A -1.6(6)
C6A C1A N1A C5A 176.9(4)
C2A C1A N1A Fe1A 175.4(3)
C6A C1A N1A Fe1A -6.1(5)
C4A C5A N1A C1A 0.2(6)
C24A C5A N1A C1A -179.4(4)
C4A C5A N1A Fe1A -176.8(3)
C24A C5A N1A Fe1A 3.6(5)
C7A C6A N2A N3A 0.0(5)
C1A C6A N2A N3A -176.4(3)
C7A C6A N2A Fe1A -172.1(3)
C1A C6A N2A Fe1A 11.5(5)
C7A C8A N3A N2A -0.4(5)
C9A C8A N3A N2A 176.7(4)
C7A C8A N3A C13A -177.1(4)
C9A C8A N3A C13A -0.1(7)
C6A N2A N3A C8A 0.2(5)
Fe1A N2A N3A C8A 168.7(4)
C6A N2A N3A C13A 177.4(4)
Fe1A N2A N3A C13A -14.1(6)
C14A C13A N3A C8A -93.0(5)
C14A C13A N3A N2A 90.4(5)
C15A B1A N4A N5A -75.7(5)
C16A B1A N4A N5A 159.3(4)
C20A B1A N4A N5A 48.2(5)
C25A C24A N6A N7A 0.1(5)
C5A C24A N6A N7A 176.8(4)
C25A C24A N6A Fe1A 173.8(3)
C5A C24A N6A Fe1A -9.4(5)
C24A N6A N7A C26A -0.1(5)
Fe1A N6A N7A C26A -171.0(3)
C24A N6A N7A C31A -176.9(4)
Fe1A N6A N7A C31A 12.2(6)
C25A C26A N7A N6A 0.1(5)
C27A C26A N7A N6A -179.8(4)
C25A C26A N7A C31A 176.3(4)
C27A C26A N7A C31A -3.6(7)
C32A C31A N7A N6A -70.8(5)
C32A C31A N7A C26A 113.2(5)
C34A B2A N8A N9A -170.4(4)
C38A B2A N8A N9A -57.7(5)
C33A B2A N8A N9A 65.0(5)
N1B C1B C2B C3B 1.5(8)
C6B C1B C2B C3B -175.8(5)
C1B C2B C3B C4B -1.5(8)
C2B C3B C4B C5B 0.4(8)
C3B C4B C5B N1B 0.8(7)
C3B C4B C5B C24B 179.0(5)
N1B C1B C6B N2B -5.5(6)
C2B C1B C6B N2B 172.0(5)
N1B C1B C6B C7B 178.6(5)
C2B C1B C6B C7B -3.9(8)
N2B C6B C7B C8B -0.9(6)
C1B C6B C7B C8B 175.2(5)
C6B C7B C8B N3B 0.8(5)
C6B C7B C8B C9B -175.3(5)
N3B C8B C9B C10B 170.9(5)
C7B C8B C9B C10B -13.7(7)
N3B C8B C9B C11B 51.1(7)
C7B C8B C9B C11B -133.5(5)
N3B C8B C9B C12B -71.3(6)
C7B C8B C9B C12B 104.1(6)
N3B C13B C14B C15B 164.5(4)
C13B C14B C15B B1B -177.9(5)
C23B C16B C17B C18B -65.9(6)
B1B C16B C17B C18B 58.7(6)
C16B C17B C18B C19B -44.9(7)
C17B C18B C19B C20B 43.2(7)
C18B C19B C20B C21B 70.1(7)
C18B C19B C20B B1B -52.4(7)
C19B C20B C21B C22B -68.2(7)
B1B C20B C21B C22B 54.2(8)
C20B C21B C22B C23B -37.7(8)
C17B C16B C23B C22B 75.8(6)
B1B C16B C23B C22B -48.0(6)
C21B C22B C23B C16B 34.2(7)
N1B C5B C24B N6B 5.8(6)
C4B C5B C24B N6B -172.5(4)
N1B C5B C24B C25B -178.1(5)
C4B C5B C24B C25B 3.6(8)
N6B C24B C25B C26B 0.1(6)
C5B C24B C25B C26B -176.2(5)
C24B C25B C26B N7B 0.4(5)
C24B C25B C26B C27B -179.7(5)
N7B C26B C27B C28B -174.3(5)
C25B C26B C27B C28B 5.8(7)
N7B C26B C27B C29B 67.4(6)
C25B C26B C27B C29B -112.5(6)
N7B C26B C27B C30B -55.4(6)
C25B C26B C27B C30B 124.7(6)
N7B C31B C32B C33B 167.6(4)
C31B C32B C33B B2B -176.8(4)
C41B C34B C35B C36B -70.9(6)
B2B C34B C35B C36B 50.2(6)
C34B C35B C36B C37B -41.0(8)
C35B C36B C37B C38B 42.7(8)
C36B C37B C38B C39B 66.0(7)
C36B C37B C38B B2B -54.1(7)
C37B C38B C39B C40B -71.3(8)
B2B C38B C39B C40B 52.1(7)
C38B C39B C40B C41B -39.4(9)
C39B C40B C41B C34B 40.4(9)
C35B C34B C41B C40B 67.1(7)
B2B C34B C41B C40B -56.0(7)
C17B C16B B1B N4B -179.3(4)
C23B C16B B1B N4B -55.1(5)
C17B C16B B1B C15B 62.1(6)
C23B C16B B1B C15B -173.6(4)
C17B C16B B1B C20B -63.9(5)
C23B C16B B1B C20B 60.3(5)
C14B C15B B1B C16B 33.3(7)
C14B C15B B1B N4B -84.8(6)
C14B C15B B1B C20B 154.4(5)
C19B C20B B1B C16B 60.5(6)
C21B C20B B1B C16B -63.3(7)
C19B C20B B1B N4B 173.0(5)
C21B C20B B1B N4B 49.2(7)
C19B C20B B1B C15B -68.1(7)
C21B C20B B1B C15B 168.0(6)
C32B C33B B2B C34B -58.8(6)
C32B C33B B2B C38B 178.4(4)
C32B C33B B2B N8B 59.0(5)
C41B C34B B2B C33B -59.6(6)
C35B C34B B2B C33B 175.9(4)
C41B C34B B2B C38B 67.9(6)
C35B C34B B2B C38B -56.6(6)
C41B C34B B2B N8B -177.4(5)
C35B C34B B2B N8B 58.1(5)
C37B C38B B2B C33B -172.1(4)
C39B C38B B2B C33B 63.4(5)
C37B C38B B2B C34B 59.5(6)
C39B C38B B2B C34B -65.0(6)
C37B C38B B2B N8B -53.8(6)
C39B C38B B2B N8B -178.4(5)
C2B C1B N1B C5B -0.5(7)
C6B C1B N1B C5B 177.1(4)
C2B C1B N1B Fe1B 177.3(4)
C6B C1B N1B Fe1B -5.1(5)
C4B C5B N1B C1B -0.7(7)
C24B C5B N1B C1B -179.1(4)
C4B C5B N1B Fe1B -178.5(4)
C24B C5B N1B Fe1B 3.1(5)
C7B C6B N2B N3B 0.6(5)
C1B C6B N2B N3B -176.2(4)
C7B C6B N2B Fe1B -170.9(3)
C1B C6B N2B Fe1B 12.4(5)
C7B C8B N3B N2B -0.5(5)
C9B C8B N3B N2B 175.7(4)
C7B C8B N3B C13B -177.9(4)
C9B C8B N3B C13B -1.7(8)
C6B N2B N3B C8B 0.0(5)
Fe1B N2B N3B C8B 167.6(4)
C6B N2B N3B C13B 177.7(4)
Fe1B N2B N3B C13B -14.7(7)
C14B C13B N3B C8B -94.0(6)
C14B C13B N3B N2B 88.8(5)
C16B B1B N4B N5B 158.6(5)
C15B B1B N4B N5B -75.7(6)
C20B B1B N4B N5B 47.4(6)
C25B C24B N6B N7B -0.6(5)
C5B C24B N6B N7B 176.3(4)
C25B C24B N6B Fe1B 172.0(3)
C5B C24B N6B Fe1B -11.0(5)
C24B N6B N7B C26B 0.9(5)
Fe1B N6B N7B C26B -168.3(4)
C24B N6B N7B C31B -177.0(4)
Fe1B N6B N7B C31B 13.8(7)
C25B C26B N7B N6B -0.9(5)
C27B C26B N7B N6B 179.2(4)
C25B C26B N7B C31B 176.6(5)
C27B C26B N7B C31B -3.3(8)
C32B C31B N7B N6B -71.7(5)
C32B C31B N7B C26B 110.9(5)
C33B B2B N8B N9B 64.4(6)
C34B B2B N8B N9B -171.6(4)
C38B B2B N8B N9B -58.9(6)
